data_4316028
loop_
_publ_author_name
'Jeroen Wassenaar'
'Maxime A. Siegler'
'Anthony L. Spek'
'Bas de Bruin'
'Joost N. H. Reek'
'Jarl Ivar van der Vlugt'

_publ_section_title
;
 Versatile New C3-Symmetric Tripodal Tetraphosphine Ligands; Structural
 Flexibility to Stabilize CuI and RhI Species and Tune Their Reactivity
;
_journal_name_full 'Inorganic Chemistry'
_journal_page_first 6495
_journal_page_last 6508
_journal_paper_doi 10.1021/ic100221w
_journal_volume 49
_journal_year 2010
_chemical_formula_moiety 'C64 H51 N3 O P4 Rh, 0.464 (C6 H14), 0.072 (C H2 Cl2), B F4'
_chemical_formula_sum 'C66.86 H57.64 B Cl0.14 F4 N3 O P4 Rh'
_chemical_formula_weight 1237.74
_chemical_name_systematic
; 
 ? 
;
_space_group_IT_number 14
_symmetry_cell_setting monoclinic
_symmetry_space_group_name_Hall '-P 2ybc'
_symmetry_space_group_name_H-M 'P 1 21/c 1'
_atom_sites_solution_hydrogens difmap
_atom_sites_solution_primary direct
_atom_sites_solution_secondary difmap
_audit_creation_method SHELXL-97
_cell_angle_alpha 90.00
_cell_angle_beta 95.0149(3)
_cell_angle_gamma 90.00
_cell_formula_units_Z 4
_cell_length_a 12.6596(1)
_cell_length_b 13.1167(1)
_cell_length_c 33.9825(3)
_cell_measurement_reflns_used 73475
_cell_measurement_temperature 110(2)
_cell_measurement_theta_max 27.48
_cell_measurement_theta_min 1.70
_cell_volume 5621.27(8)
_computing_cell_refinement 'DENZO-SMN (Otwinowski & Minor, 2006)'
_computing_data_collection 'COLLECT (Nonius, 1999)'
_computing_data_reduction 'DENZO-SMN (Otwinowski & Minor, 2006)'
_computing_molecular_graphics 'PLATON (Spek, 2003)'
_computing_publication_material 'PLATON (Spek, 2003)'
_computing_structure_refinement 'SHELXL-97 (Sheldrick, 2008)'
_computing_structure_solution 'SHELXS-86 (Sheldrick, 2008)'
_diffrn_ambient_temperature 110(2)
_diffrn_measured_fraction_theta_full 0.988
_diffrn_measured_fraction_theta_max 0.988
_diffrn_measurement_device_type 'Nonius KappaCCD diffractometer'
_diffrn_measurement_method '\f and \w scans'
_diffrn_radiation_monochromator graphite
_diffrn_radiation_source 'rotating anode'
_diffrn_radiation_type MoK\a
_diffrn_radiation_wavelength 0.71073
_diffrn_reflns_av_R_equivalents 0.0466
_diffrn_reflns_av_sigmaI/netI 0.0392
_diffrn_reflns_limit_h_max 15
_diffrn_reflns_limit_h_min -15
_diffrn_reflns_limit_k_max 16
_diffrn_reflns_limit_k_min -16
_diffrn_reflns_limit_l_max 33
_diffrn_reflns_limit_l_min -41
_diffrn_reflns_number 57173
_diffrn_reflns_theta_full 26.00
_diffrn_reflns_theta_max 26.00
_diffrn_reflns_theta_min 1.93
_exptl_absorpt_coefficient_mu 0.486
_exptl_absorpt_correction_type none
_exptl_crystal_colour red
_exptl_crystal_density_diffrn 1.463
_exptl_crystal_density_method 'not measured'
_exptl_crystal_description lath
_exptl_crystal_F_000 2545
_exptl_crystal_size_max 0.25
_exptl_crystal_size_mid 0.16
_exptl_crystal_size_min 0.12
_refine_diff_density_max 0.714
_refine_diff_density_min -0.404
_refine_diff_density_rms 0.066
_refine_ls_extinction_method none
_refine_ls_goodness_of_fit_ref 1.025
_refine_ls_hydrogen_treatment constr
_refine_ls_matrix_type full
_refine_ls_number_parameters 791
_refine_ls_number_reflns 10920
_refine_ls_number_restraints 223
_refine_ls_restrained_S_all 1.048
_refine_ls_R_factor_all 0.0452
_refine_ls_R_factor_gt 0.0332
_refine_ls_shift/su_max 0.002
_refine_ls_shift/su_mean 0.000
_refine_ls_structure_factor_coef Fsqd
_refine_ls_weighting_details 'calc w=1/[\s^2^(Fo^2^)+(0.0342P)^2^+5.1726P] where P=(Fo^2^+2Fc^2^)/3'
_refine_ls_weighting_scheme calc
_refine_ls_wR_factor_gt 0.0772
_refine_ls_wR_factor_ref 0.0822
_reflns_number_gt 9098
_reflns_number_total 10920
_reflns_threshold_expression I>2\s(I)
_cod_data_source_file ic100221w_si_002_9.cif
_cod_data_source_block 12
_cod_original_sg_symbol_H-M 'P 21/c'
_cod_database_code 4316028

loop_
_symmetry_equiv_pos_as_xyz
'x, y, z'
'-x, y+1/2, -z+1/2'
'-x, -y, -z'
'x, -y-1/2, z-1/2'

loop_
_atom_site_label
_atom_site_type_symbol
_atom_site_fract_x
_atom_site_fract_y
_atom_site_fract_z
_atom_site_U_iso_or_equiv
_atom_site_adp_type
_atom_site_occupancy
_atom_site_symmetry_multiplicity
_atom_site_calc_flag
_atom_site_refinement_flags
_atom_site_disorder_assembly
_atom_site_disorder_group
Rh1 Rh 0.076384(13) 0.109890(13) 0.337816(5) 0.01451(6) Uani 1 1 d . . .
P1 P -0.00339(5) 0.01074(4) 0.384810(18) 0.01591(13) Uani 1 1 d . . .
P2 P -0.01454(5) 0.24896(4) 0.309750(18) 0.01673(13) Uani 1 1 d . . .
P3 P 0.26115(5) 0.10230(4) 0.348690(18) 0.01699(13) Uani 1 1 d . . .
P4 P 0.10265(4) 0.21585(4) 0.387813(17) 0.01483(13) Uani 1 1 d . . .
C1 C 0.07365(17) 0.04830(17) 0.43069(7) 0.0164(5) Uani 1 1 d . . .
C2 C 0.11568(18) 0.00069(17) 0.46401(7) 0.0182(5) Uani 1 1 d . . .
C3 C 0.18137(18) 0.07414(18) 0.48663(7) 0.0187(5) Uani 1 1 d . . .
C4 C 0.24525(19) 0.0662(2) 0.52223(7) 0.0225(5) Uani 1 1 d . . .
H4 H 0.2504 0.0035 0.5363 0.027 Uiso 1 1 calc R . .
C5 C 0.30066(19) 0.1507(2) 0.53667(7) 0.0259(6) Uani 1 1 d . . .
H5 H 0.3438 0.1461 0.5609 0.031 Uiso 1 1 calc R . .
C6 C 0.29415(19) 0.2429(2) 0.51605(7) 0.0247(6) Uani 1 1 d . . .
H6 H 0.3326 0.3002 0.5267 0.030 Uiso 1 1 calc R . .
C7 C 0.23263(18) 0.25267(18) 0.48028(7) 0.0209(5) Uani 1 1 d . . .
H7 H 0.2288 0.3152 0.4661 0.025 Uiso 1 1 calc R . .
C8 C 0.17704(18) 0.16696(18) 0.46612(7) 0.0175(5) Uani 1 1 d . . .
C9 C 0.1044(2) -0.10794(18) 0.47701(8) 0.0247(5) Uani 1 1 d . . .
H9A H 0.0379 -0.1157 0.4894 0.037 Uiso 1 1 calc R . .
H9B H 0.1641 -0.1258 0.4960 0.037 Uiso 1 1 calc R . .
H9C H 0.1037 -0.1531 0.4540 0.037 Uiso 1 1 calc R . .
C10 C -0.00626(18) -0.12808(18) 0.38296(7) 0.0194(5) Uani 1 1 d . . .
C11 C 0.05040(19) -0.17851(18) 0.35563(7) 0.0226(5) Uani 1 1 d . . .
H11 H 0.0910 -0.1404 0.3386 0.027 Uiso 1 1 calc R . .
C12 C 0.0482(2) -0.28443(19) 0.35308(8) 0.0296(6) Uani 1 1 d . . .
H12 H 0.0888 -0.3186 0.3349 0.036 Uiso 1 1 calc R . .
C13 C -0.0131(2) -0.3394(2) 0.37698(9) 0.0344(7) Uani 1 1 d . . .
H13 H -0.0150 -0.4116 0.3752 0.041 Uiso 1 1 calc R . .
C14 C -0.0719(2) -0.2900(2) 0.40365(9) 0.0330(6) Uani 1 1 d . . .
H14 H -0.1146 -0.3283 0.4199 0.040 Uiso 1 1 calc R . .
C15 C -0.0687(2) -0.18512(19) 0.40667(8) 0.0267(6) Uani 1 1 d . . .
H15 H -0.1093 -0.1515 0.4250 0.032 Uiso 1 1 calc R . .
C16 C -0.14008(18) 0.04437(18) 0.39265(7) 0.0187(5) Uani 1 1 d . . .
C17 C -0.22543(19) -0.00906(19) 0.37372(7) 0.0234(5) Uani 1 1 d . . .
H17 H -0.2132 -0.0694 0.3593 0.028 Uiso 1 1 calc R . .
C18 C -0.3281(2) 0.0262(2) 0.37595(8) 0.0295(6) Uani 1 1 d . . .
H18 H -0.3862 -0.0111 0.3636 0.035 Uiso 1 1 calc R . .
C19 C -0.3462(2) 0.1152(2) 0.39599(8) 0.0314(6) Uani 1 1 d . . .
H19 H -0.4166 0.1399 0.3967 0.038 Uiso 1 1 calc R . .
C20 C -0.2624(2) 0.1686(2) 0.41503(8) 0.0283(6) Uani 1 1 d . . .
H20 H -0.2750 0.2297 0.4289 0.034 Uiso 1 1 calc R . .
C21 C -0.16011(19) 0.13232(18) 0.41368(7) 0.0207(5) Uani 1 1 d . . .
H21 H -0.1027 0.1680 0.4273 0.025 Uiso 1 1 calc R . .
C22 C -0.04882(18) 0.32795(17) 0.35067(7) 0.0183(5) Uani 1 1 d . . .
C23 C -0.12875(18) 0.39508(17) 0.35618(7) 0.0205(5) Uani 1 1 d . . .
C24 C -0.12727(18) 0.41342(17) 0.39796(8) 0.0205(5) Uani 1 1 d . . .
C25 C -0.19361(19) 0.47112(18) 0.42041(8) 0.0251(6) Uani 1 1 d . . .
H25 H -0.2502 0.5102 0.4079 0.030 Uiso 1 1 calc R . .
C26 C -0.1750(2) 0.46992(19) 0.46098(8) 0.0275(6) Uani 1 1 d . . .
H26 H -0.2194 0.5086 0.4765 0.033 Uiso 1 1 calc R . .
C27 C -0.0917(2) 0.41259(19) 0.47973(8) 0.0268(6) Uani 1 1 d . . .
H27 H -0.0811 0.4129 0.5078 0.032 Uiso 1 1 calc R . .
C28 C -0.02452(19) 0.35551(18) 0.45844(7) 0.0219(5) Uani 1 1 d . . .
H28 H 0.0322 0.3172 0.4712 0.026 Uiso 1 1 calc R . .
C29 C -0.04367(18) 0.35678(17) 0.41752(7) 0.0185(5) Uani 1 1 d . . .
C30 C -0.2079(2) 0.4417(2) 0.32601(8) 0.0298(6) Uani 1 1 d . . .
H30A H -0.1818 0.4362 0.2998 0.045 Uiso 1 1 calc R . .
H30B H -0.2180 0.5137 0.3324 0.045 Uiso 1 1 calc R . .
H30C H -0.2757 0.4057 0.3261 0.045 Uiso 1 1 calc R . .
C31 C -0.14136(18) 0.23353(17) 0.28050(7) 0.0188(5) Uani 1 1 d . . .
C32 C -0.22173(19) 0.18364(18) 0.29858(7) 0.0217(5) Uani 1 1 d . . .
H32 H -0.2082 0.1575 0.3246 0.026 Uiso 1 1 calc R . .
C33 C -0.32113(19) 0.17216(19) 0.27864(8) 0.0246(6) Uani 1 1 d . . .
H33 H -0.3758 0.1391 0.2912 0.029 Uiso 1 1 calc R . .
C34 C -0.3415(2) 0.20842(19) 0.24053(8) 0.0274(6) Uani 1 1 d . . .
H34 H -0.4099 0.2003 0.2270 0.033 Uiso 1 1 calc R . .
C35 C -0.2617(2) 0.2567(2) 0.22214(8) 0.0284(6) Uani 1 1 d . . .
H35 H -0.2751 0.2807 0.1958 0.034 Uiso 1 1 calc R . .
C36 C -0.16199(19) 0.27019(18) 0.24225(8) 0.0233(5) Uani 1 1 d . . .
H36 H -0.1079 0.3045 0.2298 0.028 Uiso 1 1 calc R . .
C37 C 0.06977(18) 0.32481(18) 0.28040(7) 0.0205(5) Uani 1 1 d . . .
C38 C 0.09586(19) 0.28600(19) 0.24416(8) 0.0239(5) Uani 1 1 d . . .
H38 H 0.0632 0.2251 0.2341 0.029 Uiso 1 1 calc R . .
C39 C 0.1689(2) 0.3355(2) 0.22287(8) 0.0306(6) Uani 1 1 d . . .
H39 H 0.1850 0.3095 0.1980 0.037 Uiso 1 1 calc R . .
C40 C 0.2184(2) 0.4228(2) 0.23792(9) 0.0359(7) Uani 1 1 d . . .
H40 H 0.2689 0.4565 0.2235 0.043 Uiso 1 1 calc R . .
C41 C 0.1944(2) 0.4612(2) 0.27405(9) 0.0356(7) Uani 1 1 d . . .
H41 H 0.2292 0.5209 0.2844 0.043 Uiso 1 1 calc R . .
C42 C 0.1196(2) 0.41281(19) 0.29539(8) 0.0268(6) Uani 1 1 d . . .
H42 H 0.1028 0.4398 0.3200 0.032 Uiso 1 1 calc R . .
C43 C 0.29535(18) 0.23226(17) 0.36318(7) 0.0183(5) Uani 1 1 d . . .
C44 C 0.37271(18) 0.30038(18) 0.35663(7) 0.0207(5) Uani 1 1 d . . .
C45 C 0.34370(19) 0.39599(18) 0.37372(7) 0.0214(5) Uani 1 1 d . . .
C46 C 0.3927(2) 0.49187(19) 0.37454(8) 0.0282(6) Uani 1 1 d . . .
H46 H 0.4578 0.5015 0.3631 0.034 Uiso 1 1 calc R . .
C47 C 0.3446(2) 0.5718(2) 0.39225(9) 0.0324(6) Uani 1 1 d . . .
H47 H 0.3762 0.6375 0.3926 0.039 Uiso 1 1 calc R . .
C48 C 0.2498(2) 0.55707(19) 0.40967(8) 0.0290(6) Uani 1 1 d . . .
H48 H 0.2185 0.6132 0.4220 0.035 Uiso 1 1 calc R . .
C49 C 0.20018(19) 0.46318(18) 0.40949(7) 0.0224(5) Uani 1 1 d . . .
H49 H 0.1359 0.4538 0.4215 0.027 Uiso 1 1 calc R . .
C50 C 0.24801(18) 0.38306(17) 0.39106(7) 0.0188(5) Uani 1 1 d . . .
C51 C 0.4701(2) 0.2859(2) 0.33503(8) 0.0288(6) Uani 1 1 d . . .
H51A H 0.4832 0.2128 0.3317 0.043 Uiso 1 1 calc R . .
H51B H 0.5312 0.3169 0.3502 0.043 Uiso 1 1 calc R . .
H51C H 0.4596 0.3183 0.3090 0.043 Uiso 1 1 calc R . .
C52 C 0.32050(18) 0.02702(18) 0.39007(7) 0.0195(5) Uani 1 1 d . . .
C53 C 0.2985(2) -0.07676(19) 0.39189(8) 0.0295(6) Uani 1 1 d . . .
H53 H 0.2517 -0.1072 0.3719 0.035 Uiso 1 1 calc R . .
C54 C 0.3441(2) -0.1361(2) 0.42252(9) 0.0337(7) Uani 1 1 d . . .
H54 H 0.3280 -0.2068 0.4235 0.040 Uiso 1 1 calc R . .
C55 C 0.4123(2) -0.0929(2) 0.45138(9) 0.0342(7) Uani 1 1 d . . .
H55 H 0.4452 -0.1339 0.4720 0.041 Uiso 1 1 calc R . .
C56 C 0.4331(2) 0.0105(2) 0.45028(8) 0.0353(7) Uani 1 1 d . . .
H56 H 0.4797 0.0406 0.4705 0.042 Uiso 1 1 calc R . .
C57 C 0.38706(19) 0.0704(2) 0.42017(8) 0.0254(6) Uani 1 1 d . . .
H57 H 0.4009 0.1416 0.4200 0.030 Uiso 1 1 calc R . .
C58 C 0.33805(18) 0.07098(19) 0.30748(7) 0.0218(5) Uani 1 1 d . . .
C59 C 0.40999(19) -0.00943(19) 0.30896(8) 0.0258(6) Uani 1 1 d . . .
H59 H 0.4238 -0.0482 0.3325 0.031 Uiso 1 1 calc R . .
C60 C 0.4617(2) -0.0323(2) 0.27538(9) 0.0361(7) Uani 1 1 d . . .
H60 H 0.5099 -0.0879 0.2759 0.043 Uiso 1 1 calc R . .
C61 C 0.4433(2) 0.0249(2) 0.24159(9) 0.0382(7) Uani 1 1 d . . .
H61 H 0.4793 0.0089 0.2190 0.046 Uiso 1 1 calc R . .
C62 C 0.3722(2) 0.1060(2) 0.24028(8) 0.0357(7) Uani 1 1 d . . .
H62 H 0.3602 0.1460 0.2170 0.043 Uiso 1 1 calc R . .
C63 C 0.3191(2) 0.1276(2) 0.27319(8) 0.0294(6) Uani 1 1 d . . .
H63 H 0.2692 0.1819 0.2723 0.035 Uiso 1 1 calc R . .
C64 C 0.06750(18) 0.03735(18) 0.28840(8) 0.0214(5) Uani 1 1 d . . .
N1 N 0.10991(15) 0.15298(14) 0.43118(6) 0.0167(4) Uani 1 1 d . . .
N2 N 0.00675(15) 0.30483(14) 0.38816(6) 0.0171(4) Uani 1 1 d . . .
N3 N 0.21698(15) 0.28047(14) 0.38513(6) 0.0175(4) Uani 1 1 d . . .
O1 O 0.06827(16) 0.00355(15) 0.25820(6) 0.0358(5) Uani 1 1 d . . .
B1 B 0.4095(8) 0.2191(6) 0.1382(2) 0.043(3) Uani 0.401(4) 1 d PDU A 1
F1 F 0.4636(5) 0.2961(5) 0.1225(2) 0.081(2) Uani 0.401(4) 1 d PDU A 1
F2 F 0.4734(4) 0.1622(5) 0.16351(13) 0.0455(16) Uani 0.401(4) 1 d PDU A 1
F3 F 0.3714(6) 0.1615(5) 0.1071(2) 0.095(2) Uani 0.401(4) 1 d PDU A 1
F4 F 0.3487(9) 0.2857(7) 0.1565(3) 0.080(3) Uani 0.401(4) 1 d PDU A 1
B1' B 0.4132(6) 0.2141(5) 0.1374(2) 0.0312(17) Uani 0.599(4) 1 d PDU A 2
F1' F 0.3876(3) 0.1134(2) 0.14478(13) 0.0698(13) Uani 0.599(4) 1 d PDU A 2
F2' F 0.4366(3) 0.2184(3) 0.09826(9) 0.0553(12) Uani 0.599(4) 1 d PDU A 2
F3' F 0.5039(3) 0.2348(5) 0.16023(13) 0.0821(15) Uani 0.599(4) 1 d PDU A 2
F4' F 0.3210(5) 0.2581(7) 0.1452(2) 0.098(2) Uani 0.599(4) 1 d PDU A 2
C1S C 0.4718(2) 0.8172(2) 0.03991(10) 0.0367(8) Uani 0.9285(13) 1 d P B 1
H1S1 H 0.5493 0.8230 0.0418 0.055 Uiso 0.9285(13) 1 calc PR B 1
H1S2 H 0.4517 0.7450 0.0397 0.055 Uiso 0.9285(13) 1 calc PR B 1
H1S3 H 0.4444 0.8511 0.0626 0.055 Uiso 0.9285(13) 1 calc PR B 1
C2S C 0.4244(3) 0.8684(2) 0.00121(13) 0.0414(9) Uani 0.9285(13) 1 d P B 1
H2S1 H 0.3472 0.8550 -0.0023 0.050 Uiso 0.9285(13) 1 calc PR B 1
H2S2 H 0.4569 0.8380 -0.0215 0.050 Uiso 0.9285(13) 1 calc PR B 1
C3S C 0.4437(2) 0.9857(2) 0.00160(11) 0.0399(8) Uani 0.9285(13) 1 d P . 1
H3S1 H 0.3993 1.0169 -0.0207 0.048 Uiso 0.9285(13) 1 calc PR B 1
H3S2 H 0.4206 1.0143 0.0264 0.048 Uiso 0.9285(13) 1 calc PR B 1
C4S C 0.410(4) 0.902(3) -0.0026(18) 0.050 Uiso 0.0715(13) 1 d PD C -1
H4S1 H 0.3686 0.9624 0.0039 0.060 Uiso 0.0715(13) 1 calc PR C -1
H4S2 H 0.4396 0.9133 -0.0284 0.060 Uiso 0.0715(13) 1 calc PR C -1
Cl1 Cl 0.3303(9) 0.7874(9) -0.0037(4) 0.050 Uiso 0.0715(13) 1 d PD C -1
Cl2 Cl 0.5174(10) 0.8759(10) 0.0366(4) 0.050 Uiso 0.0715(13) 1 d PD C -1

loop_
_atom_site_aniso_label
_atom_site_aniso_U_11
_atom_site_aniso_U_22
_atom_site_aniso_U_33
_atom_site_aniso_U_23
_atom_site_aniso_U_13
_atom_site_aniso_U_12
Rh1 0.01496(10) 0.01427(10) 0.01398(10) -0.00016(7) -0.00065(7) -0.00043(7)
P1 0.0171(3) 0.0146(3) 0.0158(3) 0.0004(2) 0.0001(2) -0.0015(2)
P2 0.0169(3) 0.0169(3) 0.0161(3) 0.0026(2) -0.0002(2) 0.0001(2)
P3 0.0154(3) 0.0175(3) 0.0177(3) -0.0015(2) -0.0006(2) 0.0007(2)
P4 0.0148(3) 0.0143(3) 0.0151(3) 0.0000(2) -0.0003(2) -0.0005(2)
C1 0.0161(11) 0.0154(11) 0.0177(12) -0.0002(9) 0.0021(9) 0.0013(9)
C2 0.0178(12) 0.0193(12) 0.0177(12) 0.0009(10) 0.0036(9) 0.0014(9)
C3 0.0172(12) 0.0226(12) 0.0166(12) 0.0013(10) 0.0029(9) 0.0009(10)
C4 0.0226(13) 0.0280(13) 0.0167(12) 0.0039(10) 0.0006(10) -0.0002(11)
C5 0.0233(13) 0.0365(15) 0.0171(13) 0.0023(11) -0.0025(10) -0.0002(11)
C6 0.0225(13) 0.0301(14) 0.0210(13) -0.0042(11) -0.0016(10) -0.0061(11)
C7 0.0218(13) 0.0207(12) 0.0198(13) 0.0005(10) -0.0007(10) 0.0003(10)
C8 0.0160(11) 0.0238(13) 0.0125(11) 0.0004(9) -0.0002(9) 0.0024(9)
C9 0.0295(14) 0.0229(13) 0.0211(13) 0.0049(11) -0.0011(11) -0.0013(11)
C10 0.0205(12) 0.0180(12) 0.0188(12) -0.0010(10) -0.0033(10) -0.0019(9)
C11 0.0245(13) 0.0209(13) 0.0218(13) -0.0009(10) -0.0010(10) -0.0013(10)
C12 0.0345(15) 0.0216(13) 0.0327(16) -0.0025(11) 0.0017(12) 0.0037(11)
C13 0.0382(16) 0.0163(13) 0.0479(19) -0.0007(12) -0.0006(14) -0.0026(12)
C14 0.0331(15) 0.0223(14) 0.0442(18) 0.0054(12) 0.0059(13) -0.0058(11)
C15 0.0284(14) 0.0221(13) 0.0298(15) 0.0018(11) 0.0041(11) -0.0009(11)
C16 0.0199(12) 0.0192(12) 0.0171(12) 0.0062(10) 0.0024(9) -0.0010(10)
C17 0.0259(14) 0.0249(13) 0.0191(13) 0.0015(10) -0.0002(10) -0.0034(10)
C18 0.0180(13) 0.0430(17) 0.0264(14) 0.0094(12) -0.0038(11) -0.0061(12)
C19 0.0225(14) 0.0386(16) 0.0336(16) 0.0145(13) 0.0057(12) 0.0095(12)
C20 0.0281(14) 0.0227(13) 0.0354(16) 0.0074(12) 0.0092(12) 0.0047(11)
C21 0.0211(12) 0.0198(12) 0.0215(13) 0.0047(10) 0.0036(10) -0.0010(10)
C22 0.0189(12) 0.0162(12) 0.0195(12) 0.0036(9) -0.0004(9) -0.0023(9)
C23 0.0192(12) 0.0153(12) 0.0267(14) 0.0033(10) 0.0009(10) -0.0006(9)
C24 0.0182(12) 0.0142(12) 0.0291(14) 0.0003(10) 0.0026(10) -0.0011(9)
C25 0.0201(13) 0.0172(12) 0.0385(16) 0.0005(11) 0.0056(11) 0.0003(10)
C26 0.0273(14) 0.0210(13) 0.0356(16) -0.0094(12) 0.0110(12) -0.0015(11)
C27 0.0299(14) 0.0263(14) 0.0246(14) -0.0071(11) 0.0051(11) -0.0062(11)
C28 0.0206(12) 0.0199(12) 0.0248(13) -0.0022(10) -0.0005(10) -0.0015(10)
C29 0.0173(12) 0.0127(11) 0.0257(13) -0.0016(10) 0.0030(10) -0.0035(9)
C30 0.0317(15) 0.0277(14) 0.0292(15) 0.0019(12) -0.0015(12) 0.0116(12)
C31 0.0186(12) 0.0176(12) 0.0195(12) 0.0008(10) -0.0017(10) 0.0021(9)
C32 0.0231(13) 0.0220(13) 0.0196(13) 0.0026(10) -0.0002(10) 0.0008(10)
C33 0.0196(13) 0.0256(14) 0.0288(14) -0.0023(11) 0.0040(11) -0.0010(10)
C34 0.0183(13) 0.0282(14) 0.0344(15) -0.0032(12) -0.0052(11) 0.0026(11)
C35 0.0300(15) 0.0302(14) 0.0234(14) 0.0050(11) -0.0060(11) 0.0053(12)
C36 0.0218(13) 0.0229(13) 0.0248(14) 0.0053(11) 0.0003(10) -0.0007(10)
C37 0.0171(12) 0.0217(13) 0.0222(13) 0.0074(10) -0.0012(10) 0.0017(10)
C38 0.0239(13) 0.0234(13) 0.0240(14) 0.0063(11) 0.0010(10) 0.0023(10)
C39 0.0298(14) 0.0349(16) 0.0281(15) 0.0124(12) 0.0081(11) 0.0067(12)
C40 0.0279(15) 0.0395(17) 0.0413(18) 0.0172(14) 0.0081(13) -0.0031(13)
C41 0.0320(15) 0.0306(15) 0.0433(18) 0.0102(13) -0.0013(13) -0.0108(12)
C42 0.0277(14) 0.0251(14) 0.0269(14) 0.0051(11) -0.0014(11) -0.0049(11)
C43 0.0174(12) 0.0172(12) 0.0198(12) 0.0005(10) -0.0016(9) 0.0014(9)
C44 0.0180(12) 0.0213(12) 0.0224(13) 0.0022(10) -0.0008(10) -0.0002(10)
C45 0.0198(12) 0.0211(13) 0.0227(13) 0.0011(10) -0.0013(10) -0.0041(10)
C46 0.0236(14) 0.0242(14) 0.0370(16) 0.0015(12) 0.0036(11) -0.0054(11)
C47 0.0347(16) 0.0202(13) 0.0425(18) -0.0032(12) 0.0056(13) -0.0092(12)
C48 0.0308(15) 0.0184(13) 0.0378(16) -0.0063(12) 0.0031(12) -0.0001(11)
C49 0.0201(12) 0.0216(13) 0.0253(13) -0.0023(11) 0.0008(10) -0.0017(10)
C50 0.0199(12) 0.0166(12) 0.0190(12) 0.0005(10) -0.0034(9) -0.0045(9)
C51 0.0225(13) 0.0294(14) 0.0355(16) -0.0029(12) 0.0078(11) -0.0047(11)
C52 0.0172(12) 0.0209(12) 0.0201(12) -0.0007(10) 0.0000(9) 0.0036(10)
C53 0.0320(15) 0.0217(13) 0.0326(16) -0.0027(11) -0.0106(12) 0.0002(11)
C54 0.0401(17) 0.0183(13) 0.0413(18) 0.0014(12) -0.0050(13) 0.0033(12)
C55 0.0379(16) 0.0331(16) 0.0299(16) 0.0057(12) -0.0074(12) 0.0074(12)
C56 0.0410(17) 0.0343(16) 0.0277(15) 0.0008(12) -0.0136(13) -0.0036(13)
C57 0.0254(13) 0.0246(13) 0.0253(14) -0.0009(11) -0.0027(11) -0.0021(11)
C58 0.0176(12) 0.0280(13) 0.0195(13) -0.0076(10) -0.0002(10) -0.0033(10)
C59 0.0188(13) 0.0241(13) 0.0344(15) -0.0085(11) 0.0026(11) -0.0034(10)
C60 0.0270(15) 0.0310(15) 0.052(2) -0.0177(14) 0.0130(13) -0.0066(12)
C61 0.0277(15) 0.0526(19) 0.0368(17) -0.0230(15) 0.0162(13) -0.0168(14)
C62 0.0303(15) 0.0544(19) 0.0228(14) -0.0083(13) 0.0037(12) -0.0109(14)
C63 0.0225(13) 0.0429(16) 0.0227(14) -0.0028(12) 0.0013(11) 0.0005(12)
C64 0.0188(12) 0.0183(12) 0.0267(14) 0.0006(11) 0.0000(10) 0.0010(10)
N1 0.0182(10) 0.0160(10) 0.0154(10) -0.0003(8) -0.0010(8) -0.0014(8)
N2 0.0185(10) 0.0159(10) 0.0167(10) 0.0001(8) 0.0002(8) 0.0005(8)
N3 0.0165(10) 0.0157(10) 0.0200(11) -0.0007(8) 0.0000(8) -0.0003(8)
O1 0.0453(12) 0.0359(11) 0.0259(11) -0.0111(9) 0.0015(9) -0.0043(9)
B1 0.041(5) 0.048(5) 0.040(5) 0.010(4) 0.002(4) 0.008(4)
F1 0.072(4) 0.074(4) 0.096(4) 0.027(3) -0.002(3) -0.018(3)
F2 0.052(3) 0.063(3) 0.022(2) 0.009(2) 0.005(2) 0.040(3)
F3 0.110(5) 0.076(4) 0.090(5) -0.009(4) -0.043(4) -0.016(4)
F4 0.086(5) 0.050(4) 0.105(6) -0.006(4) 0.012(4) 0.040(4)
B1' 0.030(3) 0.035(3) 0.029(3) 0.007(3) 0.003(3) 0.006(3)
F1' 0.096(3) 0.046(2) 0.074(3) 0.0008(18) 0.046(2) -0.0101(19)
F2' 0.047(2) 0.084(3) 0.0339(18) 0.0257(18) 0.0028(15) 0.0157(19)
F3' 0.068(3) 0.118(4) 0.056(3) -0.017(3) -0.0188(19) -0.012(3)
F4' 0.067(4) 0.124(5) 0.103(4) -0.022(4) 0.005(3) 0.058(3)
C1S 0.0315(17) 0.0328(17) 0.046(2) 0.0084(15) 0.0080(14) -0.0049(14)
C2S 0.0352(19) 0.033(2) 0.055(2) 0.0036(18) -0.0028(16) -0.0003(16)
C3S 0.0358(17) 0.0307(17) 0.053(2) 0.0007(15) 0.0014(15) 0.0062(14)

loop_
_atom_type_symbol
_atom_type_description
_atom_type_scat_dispersion_real
_atom_type_scat_dispersion_imag
_atom_type_scat_source
C C 0.0033 0.0016 'International Tables Vol C Tables 4.2.6.8 and 6.1.1.4'
H H 0.0000 0.0000 'International Tables Vol C Tables 4.2.6.8 and 6.1.1.4'
B B 0.0013 0.0007 'International Tables Vol C Tables 4.2.6.8 and 6.1.1.4'
Cl Cl 0.1484 0.1585 'International Tables Vol C Tables 4.2.6.8 and 6.1.1.4'
F F 0.0171 0.0103 'International Tables Vol C Tables 4.2.6.8 and 6.1.1.4'
N N 0.0061 0.0033 'International Tables Vol C Tables 4.2.6.8 and 6.1.1.4'
O O 0.0106 0.0060 'International Tables Vol C Tables 4.2.6.8 and 6.1.1.4'
P P 0.1023 0.0942 'International Tables Vol C Tables 4.2.6.8 and 6.1.1.4'
Rh Rh -1.1178 0.9187 'International Tables Vol C Tables 4.2.6.8 and 6.1.1.4'

loop_
_geom_angle_atom_site_label_1
_geom_angle_atom_site_label_2
_geom_angle_atom_site_label_3
_geom_angle
_geom_angle_site_symmetry_1
_geom_angle_site_symmetry_3
_geom_angle_publ_flag
C64 Rh1 P4 168.64(7) . . ?
C64 Rh1 P2 92.35(7) . . ?
P4 Rh1 P2 81.75(2) . . ?
C64 Rh1 P3 95.63(7) . . ?
P4 Rh1 P3 79.81(2) . . ?
P2 Rh1 P3 123.55(2) . . ?
C64 Rh1 P1 108.84(7) . . ?
P4 Rh1 P1 82.52(2) . . ?
P2 Rh1 P1 119.14(2) . . ?
P3 Rh1 P1 110.60(2) . . ?
C10 P1 C16 103.29(11) . . ?
C10 P1 C1 107.79(11) . . ?
C16 P1 C1 104.55(11) . . ?
C10 P1 Rh1 122.48(8) . . ?
C16 P1 Rh1 115.68(8) . . ?
C1 P1 Rh1 101.57(7) . . ?
C22 P2 C37 107.37(11) . . ?
C22 P2 C31 102.86(11) . . ?
C37 P2 C31 107.00(11) . . ?
C22 P2 Rh1 106.09(8) . . ?
C37 P2 Rh1 111.23(8) . . ?
C31 P2 Rh1 121.25(8) . . ?
C43 P3 C58 106.82(11) . . ?
C43 P3 C52 103.09(11) . . ?
C58 P3 C52 105.00(11) . . ?
C43 P3 Rh1 102.38(8) . . ?
C58 P3 Rh1 118.87(8) . . ?
C52 P3 Rh1 118.92(8) . . ?
N1 P4 N2 108.50(10) . . ?
N1 P4 N3 108.18(10) . . ?
N2 P4 N3 105.94(9) . . ?
N1 P4 Rh1 111.08(7) . . ?
N2 P4 Rh1 112.52(7) . . ?
N3 P4 Rh1 110.40(7) . . ?
C2 C1 N1 108.99(19) . . ?
C2 C1 P1 136.48(18) . . ?
N1 C1 P1 114.17(15) . . ?
C1 C2 C3 107.5(2) . . ?
C1 C2 C9 129.8(2) . . ?
C3 C2 C9 122.7(2) . . ?
C4 C3 C8 119.3(2) . . ?
C4 C3 C2 132.1(2) . . ?
C8 C3 C2 108.5(2) . . ?
C5 C4 C3 119.0(2) . . ?
C5 C4 H4 120.5 . . ?
C3 C4 H4 120.5 . . ?
C4 C5 C6 120.8(2) . . ?
C4 C5 H5 119.6 . . ?
C6 C5 H5 119.6 . . ?
C7 C6 C5 121.5(2) . . ?
C7 C6 H6 119.3 . . ?
C5 C6 H6 119.3 . . ?
C8 C7 C6 117.1(2) . . ?
C8 C7 H7 121.4 . . ?
C6 C7 H7 121.4 . . ?
C7 C8 C3 122.3(2) . . ?
C7 C8 N1 130.3(2) . . ?
C3 C8 N1 107.5(2) . . ?
C2 C9 H9A 109.5 . . ?
C2 C9 H9B 109.5 . . ?
H9A C9 H9B 109.5 . . ?
C2 C9 H9C 109.5 . . ?
H9A C9 H9C 109.5 . . ?
H9B C9 H9C 109.5 . . ?
C11 C10 C15 118.9(2) . . ?
C11 C10 P1 119.26(18) . . ?
C15 C10 P1 121.78(19) . . ?
C10 C11 C12 120.5(2) . . ?
C10 C11 H11 119.7 . . ?
C12 C11 H11 119.7 . . ?
C13 C12 C11 119.7(3) . . ?
C13 C12 H12 120.1 . . ?
C11 C12 H12 120.1 . . ?
C12 C13 C14 120.4(2) . . ?
C12 C13 H13 119.8 . . ?
C14 C13 H13 119.8 . . ?
C15 C14 C13 120.1(3) . . ?
C15 C14 H14 120.0 . . ?
C13 C14 H14 120.0 . . ?
C14 C15 C10 120.4(3) . . ?
C14 C15 H15 119.8 . . ?
C10 C15 H15 119.8 . . ?
C21 C16 C17 119.0(2) . . ?
C21 C16 P1 119.48(18) . . ?
C17 C16 P1 121.05(19) . . ?
C18 C17 C16 119.9(2) . . ?
C18 C17 H17 120.1 . . ?
C16 C17 H17 120.1 . . ?
C19 C18 C17 120.4(2) . . ?
C19 C18 H18 119.8 . . ?
C17 C18 H18 119.8 . . ?
C18 C19 C20 120.3(2) . . ?
C18 C19 H19 119.8 . . ?
C20 C19 H19 119.8 . . ?
C19 C20 C21 119.4(2) . . ?
C19 C20 H20 120.3 . . ?
C21 C20 H20 120.3 . . ?
C20 C21 C16 121.0(2) . . ?
C20 C21 H21 119.5 . . ?
C16 C21 H21 119.5 . . ?
C23 C22 N2 109.1(2) . . ?
C23 C22 P2 134.56(19) . . ?
N2 C22 P2 115.35(16) . . ?
C22 C23 C24 107.3(2) . . ?
C22 C23 C30 128.9(2) . . ?
C24 C23 C30 123.8(2) . . ?
C25 C24 C29 119.2(2) . . ?
C25 C24 C23 132.0(2) . . ?
C29 C24 C23 108.7(2) . . ?
C26 C25 C24 118.6(2) . . ?
C26 C25 H25 120.7 . . ?
C24 C25 H25 120.7 . . ?
C25 C26 C27 121.1(2) . . ?
C25 C26 H26 119.4 . . ?
C27 C26 H26 119.4 . . ?
C28 C27 C26 121.7(3) . . ?
C28 C27 H27 119.2 . . ?
C26 C27 H27 119.2 . . ?
C27 C28 C29 117.1(2) . . ?
C27 C28 H28 121.5 . . ?
C29 C28 H28 121.5 . . ?
C28 C29 N2 130.8(2) . . ?
C28 C29 C24 122.4(2) . . ?
N2 C29 C24 106.8(2) . . ?
C23 C30 H30A 109.5 . . ?
C23 C30 H30B 109.5 . . ?
H30A C30 H30B 109.5 . . ?
C23 C30 H30C 109.5 . . ?
H30A C30 H30C 109.5 . . ?
H30B C30 H30C 109.5 . . ?
C36 C31 C32 119.3(2) . . ?
C36 C31 P2 123.78(18) . . ?
C32 C31 P2 116.91(18) . . ?
C33 C32 C31 120.1(2) . . ?
C33 C32 H32 119.9 . . ?
C31 C32 H32 119.9 . . ?
C34 C33 C32 120.6(2) . . ?
C34 C33 H33 119.7 . . ?
C32 C33 H33 119.7 . . ?
C33 C34 C35 119.7(2) . . ?
C33 C34 H34 120.2 . . ?
C35 C34 H34 120.2 . . ?
C34 C35 C36 120.1(2) . . ?
C34 C35 H35 119.9 . . ?
C36 C35 H35 119.9 . . ?
C31 C36 C35 120.2(2) . . ?
C31 C36 H36 119.9 . . ?
C35 C36 H36 119.9 . . ?
C42 C37 C38 119.3(2) . . ?
C42 C37 P2 121.5(2) . . ?
C38 C37 P2 118.60(18) . . ?
C39 C38 C37 120.6(2) . . ?
C39 C38 H38 119.7 . . ?
C37 C38 H38 119.7 . . ?
C40 C39 C38 119.8(3) . . ?
C40 C39 H39 120.1 . . ?
C38 C39 H39 120.1 . . ?
C39 C40 C41 120.2(3) . . ?
C39 C40 H40 119.9 . . ?
C41 C40 H40 119.9 . . ?
C40 C41 C42 120.4(3) . . ?
C40 C41 H41 119.8 . . ?
C42 C41 H41 119.8 . . ?
C37 C42 C41 119.6(3) . . ?
C37 C42 H42 120.2 . . ?
C41 C42 H42 120.2 . . ?
C44 C43 N3 109.6(2) . . ?
C44 C43 P3 136.99(19) . . ?
N3 C43 P3 113.22(16) . . ?
C43 C44 C45 107.1(2) . . ?
C43 C44 C51 129.2(2) . . ?
C45 C44 C51 123.8(2) . . ?
C46 C45 C50 119.8(2) . . ?
C46 C45 C44 131.3(2) . . ?
C50 C45 C44 108.9(2) . . ?
C47 C46 C45 118.7(2) . . ?
C47 C46 H46 120.6 . . ?
C45 C46 H46 120.6 . . ?
C46 C47 C48 120.6(2) . . ?
C46 C47 H47 119.7 . . ?
C48 C47 H47 119.7 . . ?
C49 C48 C47 121.9(2) . . ?
C49 C48 H48 119.1 . . ?
C47 C48 H48 119.1 . . ?
C48 C49 C50 117.4(2) . . ?
C48 C49 H49 121.3 . . ?
C50 C49 H49 121.3 . . ?
C49 C50 C45 121.6(2) . . ?
C49 C50 N3 131.2(2) . . ?
C45 C50 N3 107.2(2) . . ?
C44 C51 H51A 109.5 . . ?
C44 C51 H51B 109.5 . . ?
H51A C51 H51B 109.5 . . ?
C44 C51 H51C 109.5 . . ?
H51A C51 H51C 109.5 . . ?
H51B C51 H51C 109.5 . . ?
C57 C52 C53 118.6(2) . . ?
C57 C52 P3 121.86(19) . . ?
C53 C52 P3 119.52(18) . . ?
C54 C53 C52 120.8(2) . . ?
C54 C53 H53 119.6 . . ?
C52 C53 H53 119.6 . . ?
C55 C54 C53 120.0(3) . . ?
C55 C54 H54 120.0 . . ?
C53 C54 H54 120.0 . . ?
C54 C55 C56 119.7(3) . . ?
C54 C55 H55 120.2 . . ?
C56 C55 H55 120.2 . . ?
C57 C56 C55 120.7(3) . . ?
C57 C56 H56 119.7 . . ?
C55 C56 H56 119.7 . . ?
C56 C57 C52 120.2(2) . . ?
C56 C57 H57 119.9 . . ?
C52 C57 H57 119.9 . . ?
C63 C58 C59 120.1(2) . . ?
C63 C58 P3 117.46(19) . . ?
C59 C58 P3 122.4(2) . . ?
C58 C59 C60 119.0(3) . . ?
C58 C59 H59 120.5 . . ?
C60 C59 H59 120.5 . . ?
C61 C60 C59 120.5(3) . . ?
C61 C60 H60 119.7 . . ?
C59 C60 H60 119.7 . . ?
C60 C61 C62 120.4(3) . . ?
C60 C61 H61 119.8 . . ?
C62 C61 H61 119.8 . . ?
C63 C62 C61 119.3(3) . . ?
C63 C62 H62 120.3 . . ?
C61 C62 H62 120.3 . . ?
C62 C63 C58 120.6(3) . . ?
C62 C63 H63 119.7 . . ?
C58 C63 H63 119.7 . . ?
O1 C64 Rh1 172.6(2) . . ?
C8 N1 C1 107.47(18) . . ?
C8 N1 P4 130.97(16) . . ?
C1 N1 P4 117.48(15) . . ?
C29 N2 C22 108.06(18) . . ?
C29 N2 P4 135.44(17) . . ?
C22 N2 P4 116.01(16) . . ?
C50 N3 C43 107.29(18) . . ?
C50 N3 P4 134.50(16) . . ?
C43 N3 P4 116.17(15) . . ?
F4 B1 F3 122.8(8) . . ?
F4 B1 F2 113.4(8) . . ?
F3 B1 F2 109.9(7) . . ?
F4 B1 F1 91.6(8) . . ?
F3 B1 F1 105.5(7) . . ?
F2 B1 F1 111.5(7) . . ?
F4' B1' F3' 120.4(6) . . ?
F4' B1' F1' 98.8(6) . . ?
F3' B1' F1' 106.6(6) . . ?
F4' B1' F2' 115.5(6) . . ?
F3' B1' F2' 107.4(6) . . ?
F1' B1' F2' 106.6(5) . . ?
C1S C2S C3S 111.9(3) . . ?
C1S C2S H2S1 109.2 . . ?
C3S C2S H2S1 109.2 . . ?
C1S C2S H2S2 109.2 . . ?
C3S C2S H2S2 109.2 . . ?
H2S1 C2S H2S2 107.9 . . ?
C3S C3S C2S 113.5(3) 3_675 . ?
C3S C3S H3S1 108.9 3_675 . ?
C2S C3S H3S1 108.9 . . ?
C3S C3S H3S2 108.9 3_675 . ?
C2S C3S H3S2 108.9 . . ?
H3S1 C3S H3S2 107.7 . . ?
Cl1 C4S Cl2 103.7(18) . . ?
Cl1 C4S H4S1 111.0 . . ?
Cl2 C4S H4S1 111.0 . . ?
Cl1 C4S H4S2 111.0 . . ?
Cl2 C4S H4S2 111.0 . . ?
H4S1 C4S H4S2 109.0 . . ?

loop_
_geom_bond_atom_site_label_1
_geom_bond_atom_site_label_2
_geom_bond_distance
_geom_bond_site_symmetry_2
_geom_bond_publ_flag
Rh1 C64 1.925(3) . ?
Rh1 P4 2.1978(6) . ?
Rh1 P2 2.3173(6) . ?
Rh1 P3 2.3380(6) . ?
Rh1 P1 2.3544(6) . ?
P1 C10 1.822(2) . ?
P1 C16 1.828(2) . ?
P1 C1 1.833(2) . ?
P2 C22 1.817(2) . ?
P2 C37 1.819(2) . ?
P2 C31 1.824(2) . ?
P3 C43 1.816(2) . ?
P3 C58 1.821(2) . ?
P3 C52 1.825(2) . ?
P4 N1 1.684(2) . ?
P4 N2 1.6848(19) . ?
P4 N3 1.6866(19) . ?
C1 C2 1.360(3) . ?
C1 N1 1.447(3) . ?
C2 C3 1.449(3) . ?
C2 C9 1.502(3) . ?
C3 C4 1.399(3) . ?
C3 C8 1.402(3) . ?
C4 C5 1.379(4) . ?
C4 H4 0.9500 . ?
C5 C6 1.397(4) . ?
C5 H5 0.9500 . ?
C6 C7 1.391(3) . ?
C6 H6 0.9500 . ?
C7 C8 1.390(3) . ?
C7 H7 0.9500 . ?
C8 N1 1.410(3) . ?
C9 H9A 0.9800 . ?
C9 H9B 0.9800 . ?
C9 H9C 0.9800 . ?
C10 C11 1.390(3) . ?
C10 C15 1.395(3) . ?
C11 C12 1.392(3) . ?
C11 H11 0.9500 . ?
C12 C13 1.375(4) . ?
C12 H12 0.9500 . ?
C13 C14 1.384(4) . ?
C13 H13 0.9500 . ?
C14 C15 1.380(4) . ?
C14 H14 0.9500 . ?
C15 H15 0.9500 . ?
C16 C21 1.392(3) . ?
C16 C17 1.397(3) . ?
C17 C18 1.388(4) . ?
C17 H17 0.9500 . ?
C18 C19 1.381(4) . ?
C18 H18 0.9500 . ?
C19 C20 1.384(4) . ?
C19 H19 0.9500 . ?
C20 C21 1.385(3) . ?
C20 H20 0.9500 . ?
C21 H21 0.9500 . ?
C22 C23 1.367(3) . ?
C22 N2 1.433(3) . ?
C23 C24 1.438(3) . ?
C23 C30 1.500(3) . ?
C24 C25 1.404(3) . ?
C24 C29 1.411(3) . ?
C25 C26 1.378(4) . ?
C25 H25 0.9500 . ?
C26 C27 1.402(4) . ?
C26 H26 0.9500 . ?
C27 C28 1.384(4) . ?
C27 H27 0.9500 . ?
C28 C29 1.391(3) . ?
C28 H28 0.9500 . ?
C29 N2 1.407(3) . ?
C30 H30A 0.9800 . ?
C30 H30B 0.9800 . ?
C30 H30C 0.9800 . ?
C31 C36 1.389(3) . ?
C31 C32 1.397(3) . ?
C32 C33 1.384(3) . ?
C32 H32 0.9500 . ?
C33 C34 1.383(4) . ?
C33 H33 0.9500 . ?
C34 C35 1.387(4) . ?
C34 H34 0.9500 . ?
C35 C36 1.393(3) . ?
C35 H35 0.9500 . ?
C36 H36 0.9500 . ?
C37 C42 1.391(3) . ?
C37 C38 1.399(3) . ?
C38 C39 1.385(4) . ?
C38 H38 0.9500 . ?
C39 C40 1.381(4) . ?
C39 H39 0.9500 . ?
C40 C41 1.385(4) . ?
C40 H40 0.9500 . ?
C41 C42 1.395(4) . ?
C41 H41 0.9500 . ?
C42 H42 0.9500 . ?
C43 C44 1.358(3) . ?
C43 N3 1.439(3) . ?
C44 C45 1.443(3) . ?
C44 C51 1.501(3) . ?
C45 C46 1.401(3) . ?
C45 C50 1.403(3) . ?
C46 C47 1.377(4) . ?
C46 H46 0.9500 . ?
C47 C48 1.398(4) . ?
C47 H47 0.9500 . ?
C48 C49 1.382(3) . ?
C48 H48 0.9500 . ?
C49 C50 1.389(3) . ?
C49 H49 0.9500 . ?
C50 N3 1.411(3) . ?
C51 H51A 0.9800 . ?
C51 H51B 0.9800 . ?
C51 H51C 0.9800 . ?
C52 C57 1.389(3) . ?
C52 C53 1.392(3) . ?
C53 C54 1.385(4) . ?
C53 H53 0.9500 . ?
C54 C55 1.372(4) . ?
C54 H54 0.9500 . ?
C55 C56 1.384(4) . ?
C55 H55 0.9500 . ?
C56 C57 1.378(4) . ?
C56 H56 0.9500 . ?
C57 H57 0.9500 . ?
C58 C63 1.385(4) . ?
C58 C59 1.392(3) . ?
C59 C60 1.397(4) . ?
C59 H59 0.9500 . ?
C60 C61 1.374(4) . ?
C60 H60 0.9500 . ?
C61 C62 1.392(4) . ?
C61 H61 0.9500 . ?
C62 C63 1.383(4) . ?
C62 H62 0.9500 . ?
C63 H63 0.9500 . ?
C64 O1 1.119(3) . ?
B1 F4 1.351(6) . ?
B1 F3 1.353(7) . ?
B1 F2 1.353(7) . ?
B1 F1 1.355(8) . ?
B1' F4' 1.349(7) . ?
B1' F3' 1.357(8) . ?
B1' F1' 1.388(7) . ?
B1' F2' 1.388(8) . ?
C1S C2S 1.550(5) . ?
C1S H1S1 0.9800 . ?
C1S H1S2 0.9800 . ?
C1S H1S3 0.9800 . ?
C2S C3S 1.557(4) . ?
C2S H2S1 0.9900 . ?
C2S H2S2 0.9900 . ?
C3S C3S 1.487(6) 3_675 ?
C3S H3S1 0.9900 . ?
C3S H3S2 0.9900 . ?
C4S Cl1 1.81(3) . ?
C4S Cl2 1.85(3) . ?
C4S H4S1 0.9900 . ?
C4S H4S2 0.9900 . ?

loop_
_geom_torsion_atom_site_label_1
_geom_torsion_atom_site_label_2
_geom_torsion_atom_site_label_3
_geom_torsion_atom_site_label_4
_geom_torsion
_geom_torsion_site_symmetry_1
_geom_torsion_site_symmetry_2
_geom_torsion_site_symmetry_3
_geom_torsion_site_symmetry_4
_geom_torsion_publ_flag
C64 Rh1 P1 C10 29.21(12) . . . . ?
P4 Rh1 P1 C10 -150.74(9) . . . . ?
P2 Rh1 P1 C10 133.08(9) . . . . ?
P3 Rh1 P1 C10 -74.63(9) . . . . ?
C64 Rh1 P1 C16 -98.27(11) . . . . ?
P4 Rh1 P1 C16 81.78(9) . . . . ?
P2 Rh1 P1 C16 5.60(9) . . . . ?
P3 Rh1 P1 C16 157.90(9) . . . . ?
C64 Rh1 P1 C1 149.20(10) . . . . ?
P4 Rh1 P1 C1 -30.74(7) . . . . ?
P2 Rh1 P1 C1 -106.92(7) . . . . ?
P3 Rh1 P1 C1 45.37(8) . . . . ?
C64 Rh1 P2 C22 167.88(10) . . . . ?
P4 Rh1 P2 C22 -21.87(8) . . . . ?
P3 Rh1 P2 C22 -93.78(8) . . . . ?
P1 Rh1 P2 C22 54.75(8) . . . . ?
C64 Rh1 P2 C37 -75.68(11) . . . . ?
P4 Rh1 P2 C37 94.57(9) . . . . ?
P3 Rh1 P2 C37 22.67(9) . . . . ?
P1 Rh1 P2 C37 171.19(9) . . . . ?
C64 Rh1 P2 C31 51.39(12) . . . . ?
P4 Rh1 P2 C31 -138.37(10) . . . . ?
P3 Rh1 P2 C31 149.73(9) . . . . ?
P1 Rh1 P2 C31 -61.75(10) . . . . ?
C64 Rh1 P3 C43 133.88(11) . . . . ?
P4 Rh1 P3 C43 -35.61(8) . . . . ?
P2 Rh1 P3 C43 37.29(9) . . . . ?
P1 Rh1 P3 C43 -113.55(8) . . . . ?
C64 Rh1 P3 C58 16.54(12) . . . . ?
P4 Rh1 P3 C58 -152.95(10) . . . . ?
P2 Rh1 P3 C58 -80.05(10) . . . . ?
P1 Rh1 P3 C58 129.10(10) . . . . ?
C64 Rh1 P3 C52 -113.41(12) . . . . ?
P4 Rh1 P3 C52 77.10(9) . . . . ?
P2 Rh1 P3 C52 150.00(9) . . . . ?
P1 Rh1 P3 C52 -0.84(9) . . . . ?
C64 Rh1 P4 N1 -152.6(4) . . . . ?
P2 Rh1 P4 N1 148.15(7) . . . . ?
P3 Rh1 P4 N1 -85.45(7) . . . . ?
P1 Rh1 P4 N1 27.13(7) . . . . ?
C64 Rh1 P4 N2 85.5(4) . . . . ?
P2 Rh1 P4 N2 26.27(8) . . . . ?
P3 Rh1 P4 N2 152.67(8) . . . . ?
P1 Rh1 P4 N2 -94.74(8) . . . . ?
C64 Rh1 P4 N3 -32.6(4) . . . . ?
P2 Rh1 P4 N3 -91.85(7) . . . . ?
P3 Rh1 P4 N3 34.55(7) . . . . ?
P1 Rh1 P4 N3 147.14(7) . . . . ?
C10 P1 C1 C2 -9.6(3) . . . . ?
C16 P1 C1 C2 99.8(3) . . . . ?
Rh1 P1 C1 C2 -139.5(2) . . . . ?
C10 P1 C1 N1 162.52(16) . . . . ?
C16 P1 C1 N1 -88.05(17) . . . . ?
Rh1 P1 C1 N1 32.63(16) . . . . ?
N1 C1 C2 C3 -0.6(3) . . . . ?
P1 C1 C2 C3 171.8(2) . . . . ?
N1 C1 C2 C9 -178.5(2) . . . . ?
P1 C1 C2 C9 -6.1(4) . . . . ?
C1 C2 C3 C4 -177.7(3) . . . . ?
C9 C2 C3 C4 0.4(4) . . . . ?
C1 C2 C3 C8 0.3(3) . . . . ?
C9 C2 C3 C8 178.5(2) . . . . ?
C8 C3 C4 C5 1.4(4) . . . . ?
C2 C3 C4 C5 179.3(2) . . . . ?
C3 C4 C5 C6 -0.5(4) . . . . ?
C4 C5 C6 C7 -0.5(4) . . . . ?
C5 C6 C7 C8 0.6(4) . . . . ?
C6 C7 C8 C3 0.3(4) . . . . ?
C6 C7 C8 N1 -179.3(2) . . . . ?
C4 C3 C8 C7 -1.3(4) . . . . ?
C2 C3 C8 C7 -179.6(2) . . . . ?
C4 C3 C8 N1 178.4(2) . . . . ?
C2 C3 C8 N1 0.1(3) . . . . ?
C16 P1 C10 C11 140.02(19) . . . . ?
C1 P1 C10 C11 -109.7(2) . . . . ?
Rh1 P1 C10 C11 7.3(2) . . . . ?
C16 P1 C10 C15 -36.2(2) . . . . ?
C1 P1 C10 C15 74.1(2) . . . . ?
Rh1 P1 C10 C15 -168.91(17) . . . . ?
C15 C10 C11 C12 -2.5(4) . . . . ?
P1 C10 C11 C12 -178.87(19) . . . . ?
C10 C11 C12 C13 2.0(4) . . . . ?
C11 C12 C13 C14 -0.4(4) . . . . ?
C12 C13 C14 C15 -0.6(4) . . . . ?
C13 C14 C15 C10 0.0(4) . . . . ?
C11 C10 C15 C14 1.6(4) . . . . ?
P1 C10 C15 C14 177.8(2) . . . . ?
C10 P1 C16 C21 149.35(19) . . . . ?
C1 P1 C16 C21 36.7(2) . . . . ?
Rh1 P1 C16 C21 -74.1(2) . . . . ?
C10 P1 C16 C17 -39.0(2) . . . . ?
C1 P1 C16 C17 -151.67(19) . . . . ?
Rh1 P1 C16 C17 97.55(19) . . . . ?
C21 C16 C17 C18 0.3(4) . . . . ?
P1 C16 C17 C18 -171.43(19) . . . . ?
C16 C17 C18 C19 1.6(4) . . . . ?
C17 C18 C19 C20 -1.9(4) . . . . ?
C18 C19 C20 C21 0.3(4) . . . . ?
C19 C20 C21 C16 1.6(4) . . . . ?
C17 C16 C21 C20 -1.9(4) . . . . ?
P1 C16 C21 C20 169.95(19) . . . . ?
C37 P2 C22 C23 89.2(3) . . . . ?
C31 P2 C22 C23 -23.5(3) . . . . ?
Rh1 P2 C22 C23 -151.8(2) . . . . ?
C37 P2 C22 N2 -104.05(17) . . . . ?
C31 P2 C22 N2 143.26(17) . . . . ?
Rh1 P2 C22 N2 14.96(18) . . . . ?
N2 C22 C23 C24 -1.8(3) . . . . ?
P2 C22 C23 C24 165.57(19) . . . . ?
N2 C22 C23 C30 179.8(2) . . . . ?
P2 C22 C23 C30 -12.8(4) . . . . ?
C22 C23 C24 C25 -176.5(2) . . . . ?
C30 C23 C24 C25 2.0(4) . . . . ?
C22 C23 C24 C29 0.7(3) . . . . ?
C30 C23 C24 C29 179.3(2) . . . . ?
C29 C24 C25 C26 -0.4(3) . . . . ?
C23 C24 C25 C26 176.6(2) . . . . ?
C24 C25 C26 C27 0.1(4) . . . . ?
C25 C26 C27 C28 0.4(4) . . . . ?
C26 C27 C28 C29 -0.5(4) . . . . ?
C27 C28 C29 N2 -177.3(2) . . . . ?
C27 C28 C29 C24 0.2(3) . . . . ?
C25 C24 C29 C28 0.3(3) . . . . ?
C23 C24 C29 C28 -177.4(2) . . . . ?
C25 C24 C29 N2 178.3(2) . . . . ?
C23 C24 C29 N2 0.6(3) . . . . ?
C22 P2 C31 C36 116.1(2) . . . . ?
C37 P2 C31 C36 3.2(2) . . . . ?
Rh1 P2 C31 C36 -125.75(19) . . . . ?
C22 P2 C31 C32 -62.4(2) . . . . ?
C37 P2 C31 C32 -175.39(18) . . . . ?
Rh1 P2 C31 C32 55.7(2) . . . . ?
C36 C31 C32 C33 -0.8(4) . . . . ?
P2 C31 C32 C33 177.86(19) . . . . ?
C31 C32 C33 C34 1.0(4) . . . . ?
C32 C33 C34 C35 0.0(4) . . . . ?
C33 C34 C35 C36 -1.1(4) . . . . ?
C32 C31 C36 C35 -0.3(4) . . . . ?
P2 C31 C36 C35 -178.88(19) . . . . ?
C34 C35 C36 C31 1.3(4) . . . . ?
C22 P2 C37 C42 16.9(2) . . . . ?
C31 P2 C37 C42 126.8(2) . . . . ?
Rh1 P2 C37 C42 -98.7(2) . . . . ?
C22 P2 C37 C38 -171.72(18) . . . . ?
C31 P2 C37 C38 -61.9(2) . . . . ?
Rh1 P2 C37 C38 72.62(19) . . . . ?
C42 C37 C38 C39 -1.3(4) . . . . ?
P2 C37 C38 C39 -172.86(19) . . . . ?
C37 C38 C39 C40 1.5(4) . . . . ?
C38 C39 C40 C41 -0.5(4) . . . . ?
C39 C40 C41 C42 -0.6(4) . . . . ?
C38 C37 C42 C41 0.2(4) . . . . ?
P2 C37 C42 C41 171.5(2) . . . . ?
C40 C41 C42 C37 0.7(4) . . . . ?
C58 P3 C43 C44 -15.0(3) . . . . ?
C52 P3 C43 C44 95.4(3) . . . . ?
Rh1 P3 C43 C44 -140.6(3) . . . . ?
C58 P3 C43 N3 159.32(16) . . . . ?
C52 P3 C43 N3 -90.32(18) . . . . ?
Rh1 P3 C43 N3 33.68(17) . . . . ?
N3 C43 C44 C45 -1.4(3) . . . . ?
P3 C43 C44 C45 173.1(2) . . . . ?
N3 C43 C44 C51 -179.7(2) . . . . ?
P3 C43 C44 C51 -5.2(5) . . . . ?
C43 C44 C45 C46 -177.9(3) . . . . ?
C51 C44 C45 C46 0.5(4) . . . . ?
C43 C44 C45 C50 0.8(3) . . . . ?
C51 C44 C45 C50 179.2(2) . . . . ?
C50 C45 C46 C47 -0.5(4) . . . . ?
C44 C45 C46 C47 178.0(3) . . . . ?
C45 C46 C47 C48 1.1(4) . . . . ?
C46 C47 C48 C49 -0.7(4) . . . . ?
C47 C48 C49 C50 -0.3(4) . . . . ?
C48 C49 C50 C45 0.9(4) . . . . ?
C48 C49 C50 N3 -178.4(2) . . . . ?
C46 C45 C50 C49 -0.5(4) . . . . ?
C44 C45 C50 C49 -179.3(2) . . . . ?
C46 C45 C50 N3 179.0(2) . . . . ?
C44 C45 C50 N3 0.2(3) . . . . ?
C43 P3 C52 C57 -8.2(2) . . . . ?
C58 P3 C52 C57 103.5(2) . . . . ?
Rh1 P3 C52 C57 -120.54(19) . . . . ?
C43 P3 C52 C53 171.5(2) . . . . ?
C58 P3 C52 C53 -76.8(2) . . . . ?
Rh1 P3 C52 C53 59.1(2) . . . . ?
C57 C52 C53 C54 -1.6(4) . . . . ?
P3 C52 C53 C54 178.7(2) . . . . ?
C52 C53 C54 C55 -0.5(4) . . . . ?
C53 C54 C55 C56 1.7(5) . . . . ?
C54 C55 C56 C57 -0.9(5) . . . . ?
C55 C56 C57 C52 -1.2(4) . . . . ?
C53 C52 C57 C56 2.4(4) . . . . ?
P3 C52 C57 C56 -177.9(2) . . . . ?
C43 P3 C58 C63 -62.7(2) . . . . ?
C52 P3 C58 C63 -171.75(19) . . . . ?
Rh1 P3 C58 C63 52.3(2) . . . . ?
C43 P3 C58 C59 120.2(2) . . . . ?
C52 P3 C58 C59 11.2(2) . . . . ?
Rh1 P3 C58 C59 -124.80(18) . . . . ?
C63 C58 C59 C60 -0.5(4) . . . . ?
P3 C58 C59 C60 176.44(19) . . . . ?
C58 C59 C60 C61 1.2(4) . . . . ?
C59 C60 C61 C62 -0.5(4) . . . . ?
C60 C61 C62 C63 -0.8(4) . . . . ?
C61 C62 C63 C58 1.5(4) . . . . ?
C59 C58 C63 C62 -0.8(4) . . . . ?
P3 C58 C63 C62 -177.9(2) . . . . ?
C7 C8 N1 C1 179.2(2) . . . . ?
C3 C8 N1 C1 -0.4(2) . . . . ?
C7 C8 N1 P4 23.2(4) . . . . ?
C3 C8 N1 P4 -156.49(17) . . . . ?
C2 C1 N1 C8 0.7(2) . . . . ?
P1 C1 N1 C8 -173.63(15) . . . . ?
C2 C1 N1 P4 160.46(16) . . . . ?
P1 C1 N1 P4 -13.8(2) . . . . ?
N2 P4 N1 C8 -96.2(2) . . . . ?
N3 P4 N1 C8 18.3(2) . . . . ?
Rh1 P4 N1 C8 139.60(19) . . . . ?
N2 P4 N1 C1 109.64(16) . . . . ?
N3 P4 N1 C1 -135.87(16) . . . . ?
Rh1 P4 N1 C1 -14.55(17) . . . . ?
C28 C29 N2 C22 176.1(2) . . . . ?
C24 C29 N2 C22 -1.7(2) . . . . ?
C28 C29 N2 P4 4.8(4) . . . . ?
C24 C29 N2 P4 -173.00(18) . . . . ?
C23 C22 N2 C29 2.2(2) . . . . ?
P2 C22 N2 C29 -167.86(15) . . . . ?
C23 C22 N2 P4 175.44(16) . . . . ?
P2 C22 N2 P4 5.4(2) . . . . ?
N1 P4 N2 C29 22.2(2) . . . . ?
N3 P4 N2 C29 -93.7(2) . . . . ?
Rh1 P4 N2 C29 145.5(2) . . . . ?
N1 P4 N2 C22 -148.59(16) . . . . ?
N3 P4 N2 C22 95.45(17) . . . . ?
Rh1 P4 N2 C22 -25.27(18) . . . . ?
C49 C50 N3 C43 178.4(3) . . . . ?
C45 C50 N3 C43 -1.0(3) . . . . ?
C49 C50 N3 P4 15.9(4) . . . . ?
C45 C50 N3 P4 -163.43(19) . . . . ?
C44 C43 N3 C50 1.5(3) . . . . ?
P3 C43 N3 C50 -174.37(15) . . . . ?
C44 C43 N3 P4 167.63(17) . . . . ?
P3 C43 N3 P4 -8.2(2) . . . . ?
N1 P4 N3 C50 -101.1(2) . . . . ?
N2 P4 N3 C50 15.1(3) . . . . ?
Rh1 P4 N3 C50 137.2(2) . . . . ?
N1 P4 N3 C43 97.65(17) . . . . ?
N2 P4 N3 C43 -146.18(16) . . . . ?
Rh1 P4 N3 C43 -24.09(18) . . . . ?
C1S C2S C3S C3S 70.8(5) . . . 3_675 ?
